data_7127464
loop_
_publ_author_name
'Wang, Ali'
'Xie, Xin'
'Zhang, Chunli'
'Liu, Yuanhong'

_publ_section_title
;
 Gold/Lewis acid catalyzed oxidative cyclization involving activation of
 nitriles.
;
_journal_issue 99
_journal_name_full 'Chemical communications (Cambridge, England)'
_journal_page_first 15581
_journal_page_last 15584
_journal_paper_doi 10.1039/d0cc06875f
_journal_volume 56
_journal_year 2020
_chemical_formula_sum 'C16 H11 N O2'
_chemical_formula_weight 249.26
_space_group_crystal_system triclinic
_space_group_IT_number 2
_space_group_name_Hall '-P 1'
_space_group_name_H-M_alt 'P -1'
_atom_sites_solution_hydrogens mixed
_audit_creation_method SHELXL-2013
_audit_update_record
;
2020-05-30 deposited with the CCDC.	2020-11-16 downloaded from the CCDC.
;
_cell_angle_alpha 75.360(2)
_cell_angle_beta 83.114(2)
_cell_angle_gamma 77.584(2)
_cell_formula_units_Z 2
_cell_length_a 6.0435(5)
_cell_length_b 7.9580(6)
_cell_length_c 13.3572(11)
_cell_measurement_reflns_used 8226
_cell_measurement_temperature 293(2)
_cell_measurement_theta_max 54.777
_cell_measurement_theta_min 6.324
_cell_volume 605.55(8)
_computing_cell_refinement 'Bruker SAINT'
_computing_data_collection 'Bruker APEX2'
_computing_data_reduction 'Bruker SAINT'
_computing_molecular_graphics 'Bruker SHELXTL'
_computing_publication_material 'Bruker SHELXTL'
_computing_structure_refinement 'SHELXL-2013 (Sheldrick, 2013)'
_computing_structure_solution 'SHELXS-97 (Sheldrick 2008)'
_diffrn_ambient_temperature 293(2)
_diffrn_measured_fraction_theta_full 0.991
_diffrn_measured_fraction_theta_max 0.992
_diffrn_measurement_device_type 'Bruker APEX-II CCD'
_diffrn_measurement_method '\f and \w scans'
_diffrn_radiation_type MoK\a
_diffrn_radiation_wavelength 0.71073
_diffrn_reflns_av_R_equivalents 0.0379
_diffrn_reflns_av_unetI/netI 0.0225
_diffrn_reflns_Laue_measured_fraction_full 0.991
_diffrn_reflns_Laue_measured_fraction_max 0.992
_diffrn_reflns_limit_h_max 7
_diffrn_reflns_limit_h_min -7
_diffrn_reflns_limit_k_max 9
_diffrn_reflns_limit_k_min -9
_diffrn_reflns_limit_l_max 16
_diffrn_reflns_limit_l_min -16
_diffrn_reflns_number 14855
_diffrn_reflns_point_group_measured_fraction_full 0.991
_diffrn_reflns_point_group_measured_fraction_max 0.992
_diffrn_reflns_theta_full 25.242
_diffrn_reflns_theta_max 25.999
_diffrn_reflns_theta_min 2.696
_exptl_absorpt_coefficient_mu 0.091
_exptl_absorpt_correction_T_max 0.7456
_exptl_absorpt_correction_T_min 0.6214
_exptl_absorpt_correction_type multi-scan
_exptl_absorpt_process_details sadabs
_exptl_crystal_colour colorless
_exptl_crystal_density_diffrn 1.367
_exptl_crystal_description prismatic
_exptl_crystal_F_000 260
_exptl_crystal_size_max 0.200
_exptl_crystal_size_mid 0.160
_exptl_crystal_size_min 0.120
_refine_diff_density_max 0.189
_refine_diff_density_min -0.142
_refine_diff_density_rms 0.029
_refine_ls_extinction_method none
_refine_ls_goodness_of_fit_ref 1.043
_refine_ls_hydrogen_treatment mixed
_refine_ls_matrix_type full
_refine_ls_number_parameters 176
_refine_ls_number_reflns 2364
_refine_ls_number_restraints 0
_refine_ls_restrained_S_all 1.043
_refine_ls_R_factor_all 0.0447
_refine_ls_R_factor_gt 0.0389
_refine_ls_shift/su_max 0.000
_refine_ls_shift/su_mean 0.000
_refine_ls_structure_factor_coef Fsqd
_refine_ls_weighting_details 'w=1/[\s^2^(Fo^2^)+(0.0590P)^2^+0.0906P] where P=(Fo^2^+2Fc^2^)/3'
_refine_ls_weighting_scheme calc
_refine_ls_wR_factor_gt 0.1049
_refine_ls_wR_factor_ref 0.1117
_reflns_Friedel_coverage 0.000
_reflns_number_gt 2051
_reflns_number_total 2364
_reflns_threshold_expression 'I > 2\s(I)'
_cod_data_source_file d0cc06875f2.cif
_cod_data_source_block mo_d8v20037_0m
_cod_depositor_comments 'Adding full bibliography for 7127464--7127466.cif.'
_cod_database_code 7127464
_shelx_space_group_comment
; 
The symmetry employed for this shelxl refinement is uniquely defined 
by the following loop, which should always be used as a source of 
symmetry information in preference to the above space-group names. 
They are only intended as comments. 
;
_shelx_estimated_absorpt_t_min 0.982
_shelx_estimated_absorpt_t_max 0.989
_shelxl_version_number 2013-4

loop_
_space_group_symop_operation_xyz
'x, y, z'
'-x, -y, -z'

loop_
_atom_site_label
_atom_site_type_symbol
_atom_site_fract_x
_atom_site_fract_y
_atom_site_fract_z
_atom_site_U_iso_or_equiv
_atom_site_adp_type
_atom_site_occupancy
_atom_site_site_symmetry_order
_atom_site_calc_flag
_atom_site_refinement_flags_posn
_atom_site_refinement_flags_adp
_atom_site_refinement_flags_occupancy
_atom_site_disorder_assembly
_atom_site_disorder_group
O1 O 0.77969(16) 0.68437(12) 0.49504(7) 0.0563(3) Uani 1 1 d . . . . .
O2 O 0.15896(15) 0.19653(13) 0.78383(9) 0.0653(3) Uani 1 1 d . . . . .
N1 N 0.78792(18) 0.41354(14) 0.60248(8) 0.0448(3) Uani 1 1 d . . . . .
C1 C 0.6823(2) 0.58409(16) 0.56354(9) 0.0432(3) Uani 1 1 d . . . . .
C2 C 0.4534(2) 0.63606(15) 0.60902(9) 0.0418(3) Uani 1 1 d . . . . .
C3 C 0.3408(2) 0.81099(17) 0.57534(10) 0.0527(3) Uani 1 1 d . . . . .
H3 H 0.4113 0.8897 0.5246 0.063 Uiso 1 1 calc R U . . .
C4 C 0.1277(3) 0.86718(18) 0.61647(11) 0.0590(4) Uani 1 1 d . . . . .
H4 H 0.0535 0.9838 0.5940 0.071 Uiso 1 1 calc R U . . .
C5 C 0.0230(2) 0.74927(19) 0.69188(11) 0.0557(4) Uani 1 1 d . . . . .
H5 H -0.1215 0.7880 0.7202 0.067 Uiso 1 1 calc R U . . .
C6 C 0.1288(2) 0.57643(17) 0.72549(10) 0.0482(3) Uani 1 1 d . . . . .
H6 H 0.0552 0.4997 0.7762 0.058 Uiso 1 1 calc R U . . .
C7 C 0.3475(2) 0.51385(15) 0.68416(9) 0.0400(3) Uani 1 1 d . . . . .
C8 C 0.47173(19) 0.33268(15) 0.71565(9) 0.0399(3) Uani 1 1 d . . . . .
C9 C 0.6869(2) 0.29353(16) 0.67391(9) 0.0421(3) Uani 1 1 d . . . . .
H9 H 0.7693 0.1792 0.6952 0.050 Uiso 1 1 calc R U . . .
C10 C 0.36361(19) 0.18672(16) 0.77902(10) 0.0436(3) Uani 1 1 d . . . . .
C11 C 0.50602(19) 0.01961(16) 0.83657(9) 0.0415(3) Uani 1 1 d . . . . .
C12 C 0.4328(2) -0.13796(18) 0.84514(11) 0.0524(3) Uani 1 1 d . . . . .
H12 H 0.3055 -0.1374 0.8122 0.063 Uiso 1 1 calc R U . . .
C13 C 0.5480(3) -0.2949(2) 0.90218(13) 0.0647(4) Uani 1 1 d . . . . .
H13 H 0.5007 -0.4002 0.9061 0.078 Uiso 1 1 calc R U . . .
C14 C 0.7335(3) -0.2959(2) 0.95352(12) 0.0659(4) Uani 1 1 d . . . . .
H14 H 0.8089 -0.4015 0.9934 0.079 Uiso 1 1 calc R U . . .
C15 C 0.8068(2) -0.1408(2) 0.94571(11) 0.0592(4) Uani 1 1 d . . . . .
H15 H 0.9320 -0.1419 0.9803 0.071 Uiso 1 1 calc R U . . .
C16 C 0.6954(2) 0.01676(17) 0.88678(10) 0.0473(3) Uani 1 1 d . . . . .
H16 H 0.7474 0.1209 0.8808 0.057 Uiso 1 1 calc R U . . .
H1 H 0.934(3) 0.3809(19) 0.5736(11) 0.055(4) Uiso 1 1 d . . . . .

loop_
_atom_site_aniso_label
_atom_site_aniso_U_11
_atom_site_aniso_U_22
_atom_site_aniso_U_33
_atom_site_aniso_U_23
_atom_site_aniso_U_13
_atom_site_aniso_U_12
O1 0.0609(6) 0.0512(5) 0.0512(5) -0.0006(4) 0.0100(4) -0.0201(4)
O2 0.0354(5) 0.0588(6) 0.0893(8) 0.0112(5) -0.0061(5) -0.0156(4)
N1 0.0395(6) 0.0457(6) 0.0460(6) -0.0054(4) 0.0058(4) -0.0128(4)
C1 0.0491(7) 0.0438(7) 0.0383(6) -0.0060(5) -0.0004(5) -0.0178(5)
C2 0.0483(7) 0.0402(6) 0.0386(6) -0.0084(5) -0.0043(5) -0.0125(5)
C3 0.0682(9) 0.0401(7) 0.0490(7) -0.0065(5) -0.0026(6) -0.0138(6)
C4 0.0705(9) 0.0424(7) 0.0589(8) -0.0121(6) -0.0087(7) 0.0027(6)
C5 0.0511(7) 0.0552(8) 0.0591(8) -0.0199(6) -0.0028(6) 0.0007(6)
C6 0.0437(7) 0.0501(7) 0.0485(7) -0.0097(6) 0.0006(5) -0.0085(5)
C7 0.0410(6) 0.0415(6) 0.0386(6) -0.0081(5) -0.0043(5) -0.0108(5)
C8 0.0376(6) 0.0406(6) 0.0403(6) -0.0040(5) -0.0025(5) -0.0115(5)
C9 0.0403(6) 0.0395(6) 0.0437(6) -0.0036(5) -0.0004(5) -0.0104(5)
C10 0.0361(6) 0.0458(7) 0.0462(7) -0.0031(5) -0.0010(5) -0.0121(5)
C11 0.0363(6) 0.0446(6) 0.0386(6) -0.0011(5) 0.0036(5) -0.0109(5)
C12 0.0513(7) 0.0499(7) 0.0538(8) 0.0004(6) -0.0040(6) -0.0196(6)
C13 0.0698(10) 0.0455(7) 0.0706(10) 0.0048(7) -0.0003(8) -0.0180(7)
C14 0.0596(9) 0.0548(8) 0.0626(9) 0.0124(7) -0.0004(7) 0.0003(7)
C15 0.0433(7) 0.0735(10) 0.0506(8) 0.0018(7) -0.0059(6) -0.0071(6)
C16 0.0401(6) 0.0519(7) 0.0471(7) -0.0050(5) -0.0003(5) -0.0124(5)

loop_
_atom_type_symbol
_atom_type_description
_atom_type_scat_dispersion_real
_atom_type_scat_dispersion_imag
_atom_type_scat_source
C C 0.0033 0.0016 'International Tables Vol C Tables 4.2.6.8 and 6.1.1.4'
H H 0.0000 0.0000 'International Tables Vol C Tables 4.2.6.8 and 6.1.1.4'
N N 0.0061 0.0033 'International Tables Vol C Tables 4.2.6.8 and 6.1.1.4'
O O 0.0106 0.0060 'International Tables Vol C Tables 4.2.6.8 and 6.1.1.4'

loop_
_geom_angle_atom_site_label_1
_geom_angle_atom_site_label_2
_geom_angle_atom_site_label_3
_geom_angle
_geom_angle_site_symmetry_1
_geom_angle_site_symmetry_3
_geom_angle_publ_flag
C9 N1 C1 123.76(11) . . ?
C9 N1 H1 120.8(9) . . ?
C1 N1 H1 115.4(9) . . ?
O1 C1 N1 120.64(11) . . ?
O1 C1 C2 123.80(11) . . ?
N1 C1 C2 115.55(10) . . ?
C3 C2 C7 120.62(12) . . ?
C3 C2 C1 118.10(11) . . ?
C7 C2 C1 121.28(11) . . ?
C4 C3 C2 120.47(13) . . ?
C4 C3 H3 119.8 . . ?
C2 C3 H3 119.8 . . ?
C3 C4 C5 119.56(12) . . ?
C3 C4 H4 120.2 . . ?
C5 C4 H4 120.2 . . ?
C6 C5 C4 121.14(13) . . ?
C6 C5 H5 119.4 . . ?
C4 C5 H5 119.4 . . ?
C5 C6 C7 120.76(13) . . ?
C5 C6 H6 119.6 . . ?
C7 C6 H6 119.6 . . ?
C6 C7 C2 117.43(11) . . ?
C6 C7 C8 124.22(11) . . ?
C2 C7 C8 118.34(11) . . ?
C9 C8 C7 117.85(10) . . ?
C9 C8 C10 118.85(11) . . ?
C7 C8 C10 122.75(10) . . ?
C8 C9 N1 123.07(11) . . ?
C8 C9 H9 118.5 . . ?
N1 C9 H9 118.5 . . ?
O2 C10 C8 121.35(11) . . ?
O2 C10 C11 118.26(10) . . ?
C8 C10 C11 120.36(10) . . ?
C16 C11 C12 119.16(11) . . ?
C16 C11 C10 123.34(11) . . ?
C12 C11 C10 117.34(11) . . ?
C13 C12 C11 120.34(13) . . ?
C13 C12 H12 119.8 . . ?
C11 C12 H12 119.8 . . ?
C12 C13 C14 120.07(14) . . ?
C12 C13 H13 120.0 . . ?
C14 C13 H13 120.0 . . ?
C15 C14 C13 119.99(13) . . ?
C15 C14 H14 120.0 . . ?
C13 C14 H14 120.0 . . ?
C14 C15 C16 120.36(13) . . ?
C14 C15 H15 119.8 . . ?
C16 C15 H15 119.8 . . ?
C15 C16 C11 120.04(13) . . ?
C15 C16 H16 120.0 . . ?
C11 C16 H16 120.0 . . ?

loop_
_geom_bond_atom_site_label_1
_geom_bond_atom_site_label_2
_geom_bond_distance
_geom_bond_site_symmetry_2
_geom_bond_publ_flag
O1 C1 1.2345(14) . ?
O2 C10 1.2173(14) . ?
N1 C9 1.3584(15) . ?
N1 C1 1.3675(16) . ?
N1 H1 0.932(16) . ?
C1 C2 1.4606(17) . ?
C2 C3 1.3976(17) . ?
C2 C7 1.4083(16) . ?
C3 C4 1.366(2) . ?
C3 H3 0.9300 . ?
C4 C5 1.386(2) . ?
C4 H4 0.9300 . ?
C5 C6 1.3714(19) . ?
C5 H5 0.9300 . ?
C6 C7 1.4073(17) . ?
C6 H6 0.9300 . ?
C7 C8 1.4571(17) . ?
C8 C9 1.3562(17) . ?
C8 C10 1.4797(16) . ?
C9 H9 0.9300 . ?
C10 C11 1.4999(16) . ?
C11 C16 1.3877(17) . ?
C11 C12 1.3910(18) . ?
C12 C13 1.377(2) . ?
C12 H12 0.9300 . ?
C13 C14 1.380(2) . ?
C13 H13 0.9300 . ?
C14 C15 1.374(2) . ?
C14 H14 0.9300 . ?
C15 C16 1.3822(19) . ?
C15 H15 0.9300 . ?
C16 H16 0.9300 . ?

loop_
_geom_hbond_atom_site_label_D
_geom_hbond_atom_site_label_H
_geom_hbond_atom_site_label_A
_geom_hbond_distance_DH
_geom_hbond_distance_HA
_geom_hbond_distance_DA
_geom_hbond_angle_DHA
_geom_hbond_site_symmetry_A
N1 H1 O1 0.932(16) 1.890(16) 2.8202(14) 175.4(13) 2_766
N1 H1 O1 0.932(16) 1.890(16) 2.8202(14) 175.4(13) 2_766
N1 H1 O1 0.932(16) 1.890(16) 2.8202(14) 175.4(13) 2_766

loop_
_geom_torsion_atom_site_label_1
_geom_torsion_atom_site_label_2
_geom_torsion_atom_site_label_3
_geom_torsion_atom_site_label_4
_geom_torsion
_geom_torsion_site_symmetry_1
_geom_torsion_site_symmetry_2
_geom_torsion_site_symmetry_3
_geom_torsion_site_symmetry_4
_geom_torsion_publ_flag
C9 N1 C1 O1 -176.49(11) . . . . ?
C9 N1 C1 C2 4.03(17) . . . . ?
O1 C1 C2 C3 -2.08(18) . . . . ?
N1 C1 C2 C3 177.39(11) . . . . ?
O1 C1 C2 C7 177.49(11) . . . . ?
N1 C1 C2 C7 -3.05(17) . . . . ?
C7 C2 C3 C4 1.4(2) . . . . ?
C1 C2 C3 C4 -179.02(12) . . . . ?
C2 C3 C4 C5 -0.2(2) . . . . ?
C3 C4 C5 C6 -0.5(2) . . . . ?
C4 C5 C6 C7 0.0(2) . . . . ?
C5 C6 C7 C2 1.18(18) . . . . ?
C5 C6 C7 C8 179.89(12) . . . . ?
C3 C2 C7 C6 -1.87(18) . . . . ?
C1 C2 C7 C6 178.58(10) . . . . ?
C3 C2 C7 C8 179.35(10) . . . . ?
C1 C2 C7 C8 -0.21(17) . . . . ?
C6 C7 C8 C9 -175.96(12) . . . . ?
C2 C7 C8 C9 2.74(17) . . . . ?
C6 C7 C8 C10 12.59(18) . . . . ?
C2 C7 C8 C10 -168.71(11) . . . . ?
C7 C8 C9 N1 -2.00(18) . . . . ?
C10 C8 C9 N1 169.79(11) . . . . ?
C1 N1 C9 C8 -1.58(19) . . . . ?
C9 C8 C10 O2 -150.33(13) . . . . ?
C7 C8 C10 O2 21.03(19) . . . . ?
C9 C8 C10 C11 27.71(17) . . . . ?
C7 C8 C10 C11 -160.93(11) . . . . ?
O2 C10 C11 C16 -142.59(13) . . . . ?
C8 C10 C11 C16 39.31(17) . . . . ?
O2 C10 C11 C12 32.90(18) . . . . ?
C8 C10 C11 C12 -145.21(12) . . . . ?
C16 C11 C12 C13 -0.4(2) . . . . ?
C10 C11 C12 C13 -176.12(13) . . . . ?
C11 C12 C13 C14 1.7(2) . . . . ?
C12 C13 C14 C15 -1.6(2) . . . . ?
C13 C14 C15 C16 0.1(2) . . . . ?
C14 C15 C16 C11 1.1(2) . . . . ?
C12 C11 C16 C15 -0.99(19) . . . . ?
C10 C11 C16 C15 174.42(12) . . . . ?
